data_1552782
loop_
_publ_author_name
'Racioppi, S.'
'Della Pergola, R.'
'Colombo, V.'
'Sironi, A.'
'Macchi, P.'

_publ_section_title
;
 Electron Density Analysis of Metal Clusters with Semi-Interstitial Main
 Group Atoms. Chemical Bonding in
 [Co<sub>6</sub>X(CO)<sub>16</sub>]<sup>-</sup> Species.
;
_journal_issue 22
_journal_name_full 'The journal of physical chemistry. A'
_journal_page_first 5004
_journal_page_last 5015
_journal_paper_doi 10.1021/acs.jpca.8b02690
_journal_volume 122
_journal_year 2018
_chemical_formula_sum 'C40 H20 Co6 O16 P2'
_chemical_formula_weight 1172.08
_space_group_crystal_system monoclinic
_space_group_IT_number 14
_space_group_name_Hall '-P 2ybc'
_space_group_name_H-M_alt 'P 1 21/c 1'
_atom_sites_solution_hydrogens geom
_audit_conform_dict_location ftp://ftp.iucr.org/pub/cif_core.dic
_audit_conform_dict_name cif_core.dic
_audit_conform_dict_version 2.3
_audit_creation_date '14-Feb-18 T18:39:56-00:00'
_audit_creation_method 'XD routine XDCIF'
_cell_angle_alpha 90
_cell_angle_beta 92.1609(4)
_cell_angle_gamma 90
_cell_formula_units_Z 4
_cell_length_a 10.01803(6)
_cell_length_b 20.87369(9)
_cell_length_c 20.43821(9)
_cell_measurement_reflns_used 95741
_cell_measurement_temperature 109.99(14)
_cell_measurement_theta_max 45.235
_cell_measurement_theta_min 1.941
_cell_volume 4270.86(4)
_computing_cell_refinement 'CrysAlisPro 1.171.38.43 (Rigaku OD, 2015)'
_computing_data_collection 'CrysAlisPro 1.171.38.43 (Rigaku OD, 2015)'
_computing_data_reduction 'CrysAlisPro 1.171.38.43 (Rigaku OD, 2015)'
_computing_molecular_graphics 'Volkov et al, (2006)'
_computing_publication_material 'Volkov et al, (2006)'
_computing_structure_refinement 'Volkov et al, (2006)'
_diffrn_ambient_temperature 109.99(14)
_diffrn_detector 'CCD plate'
_diffrn_measured_fraction_theta_full 0.9997
_diffrn_measured_fraction_theta_max 0.997
_diffrn_measurement_device 'four-circle diffractometer'
_diffrn_measurement_device_type 'SuperNova, Single source at offset, Eos'
_diffrn_measurement_method '\w and \f scans'
_diffrn_orient_matrix_type 'CrysAlisPro convention (1999,Acta A55,543-557)'
_diffrn_orient_matrix_UB_11 0.0077464
_diffrn_orient_matrix_UB_12 0.0148645
_diffrn_orient_matrix_UB_13 0.031118
_diffrn_orient_matrix_UB_21 0.013585
_diffrn_orient_matrix_UB_22 -0.0302601
_diffrn_orient_matrix_UB_23 0.0145771
_diffrn_orient_matrix_UB_31 0.0690991
_diffrn_orient_matrix_UB_32 0.0042794
_diffrn_orient_matrix_UB_33 -0.0050213
_diffrn_radiation_monochromator mirror
_diffrn_radiation_probe x-ray
_diffrn_radiation_type 'Mo K\a'
_diffrn_radiation_wavelength 0.71073
_diffrn_reflns_av_R_equivalents 0.0461
_diffrn_reflns_av_unetI/netI 0.0585
_diffrn_reflns_limit_h_max 19
_diffrn_reflns_limit_h_min -19
_diffrn_reflns_limit_k_max 41
_diffrn_reflns_limit_k_min -41
_diffrn_reflns_limit_l_max 40
_diffrn_reflns_limit_l_min -41
_diffrn_reflns_number 329282
_diffrn_reflns_theta_full 26.3154
_diffrn_reflns_theta_max 45.5063
_diffrn_reflns_theta_min 1.9512
_diffrn_source 'micro-focus sealed X-ray tube'
_exptl_absorpt_coefficient_mu 2.423
_exptl_absorpt_correction_T_max 0.791
_exptl_absorpt_correction_T_min 0.63
_exptl_absorpt_correction_type gaussian
_exptl_absorpt_process_details
;
        CrysAlisPro 1.171.38.43 (Rigaku Oxford Diffraction, 2015)
Numerical absorption correction based on gaussian integration over
                        a multifaceted crystal model
        Empirical absorption correction using spherical harmonics,
 implemented in SCALE3 ABSPACK scaling algorithm.
;
_exptl_crystal_colour black
_exptl_crystal_density_diffrn 1.823
_exptl_crystal_description Prism
_exptl_crystal_F_000 2320
_exptl_crystal_size_max 0.296
_exptl_crystal_size_mid 0.161
_exptl_crystal_size_min 0.113
_refine_diff_density_max 0.427
_refine_diff_density_min -0.371
_refine_diff_density_rms 0.072
_refine_ls_extinction_method none
_refine_ls_goodness_of_fit_ref 1.25
_refine_ls_hydrogen_treatment constr
_refine_ls_matrix_type full
_refine_ls_number_parameters 1917
_refine_ls_number_reflns 28825
_refine_ls_number_restraints 0
_refine_ls_restrained_S_all 1.028
_refine_ls_R_factor_all 0.045
_refine_ls_R_factor_gt 0.022
_refine_ls_shift/su_max 0.0434
_refine_ls_shift/su_mean 0
_refine_ls_structure_factor_coef Fsqd
_refine_ls_weighting_details
;    calc w2 = q/[s^2^(Fo^2^) + (0.03 P)^2^ + 0.58 P + 0.00 + 0.00 sin(th)]
     where P = (0.3333 Fo^2^ + 0.6667 Fc^2^)
           q = 1.0
;
_refine_ls_weighting_scheme calc
_refine_ls_wR_factor_gt 0.0678
_refine_ls_wR_factor_ref 0.05
_reflns_number_gt 28308
_reflns_number_total 36061
_reflns_threshold_expression 'I > 2\s(I)'
_cod_data_source_file jp8b02690_si_003.cif
_cod_data_source_block mart58_u
_cod_database_code 1552782

loop_
_space_group_symop_id
_space_group_symop_operation_xyz
1 +X,+Y,+Z
2 -X,1/2+Y,1/2-Z
3 -X,-Y,-Z
4 +X,1/2-Y,1/2+Z

loop_
_atom_local_axes_atom_label
_atom_local_axes_atom0
_atom_local_axes_ax1
_atom_local_axes_atom1
_atom_local_axes_atom2
_atom_local_axes_ax2
CO(1) C(1) Z CO(1) C(2) Y
CO(2) C(4) Z CO(2) C(3) Y
CO(3) C(6) Z CO(3) C(5) Y
CO(4) C(8) Z CO(4) C(7) Y
CO(5) C(10) Z CO(5) C(11) Y
CO(6) C(14) Z CO(6) C(12) Y
P(1) CO(5) Z P(1) CO(6) Y
P(2) C(41) Z P(2) C(21) Y
O(1) C(1) Z O(1) CO(1) Y
O(2) C(2) Z O(2) CO(1) Y
O(3) C(3) Z O(3) H(55) Y
O(4) C(4) Z O(4) H(26) Y
O(5) C(5) Z O(5) CO(3) Y
O(6) C(6) Z O(6) CO(3) Y
O(7) C(7) Z O(7) CO(4) Y
O(8) C(8) Z O(8) CO(4) Y
O(9) C(9) Z O(9) CO(5) Y
O(10) C(10) Z O(10) CO(5) Y
O(11) C(11) Z O(11) CO(5) Y
O(12) C(12) Z O(12) CO(6) Y
O(13) C(13) Z O(13) CO(6) Y
O(14) C(14) Z O(14) CO(6) Y
O(15) C(15) Z O(15) CO(1) Y
O(16) C(16) Z O(16) H(25) Y
C(1) O(1) Z C(1) CO(1) Y
C(2) O(2) Z C(2) CO(1) Y
C(3) O(3) Z C(3) CO(2) Y
C(4) O(4) Z C(4) CO(2) Y
C(5) O(5) Z C(5) CO(3) Y
C(6) O(6) Z C(6) CO(3) Y
C(7) O(7) Z C(7) CO(4) Y
C(8) O(8) Z C(8) CO(4) Y
C(9) O(9) Z C(9) CO(5) Y
C(10) O(10) Z C(10) CO(5) Y
C(11) O(11) Z C(11) CO(5) Y
C(12) O(12) Z C(12) CO(6) Y
C(13) O(13) Z C(13) CO(6) Y
C(14) O(14) Z C(14) CO(6) Y
C(15) O(15) Z C(15) CO(4) Y
C(16) O(16) Z C(16) CO(3) Y
C(51) C(56) Z C(51) C(52) Y
C(52) H(52) Z C(52) C(53) Y
C(53) H(53) Z C(53) C(54) Y
C(54) H(54) Z C(54) C(53) Y
C(55) H(55) Z C(55) C(56) Y
C(56) H(56) Z C(56) C(55) Y
C(21) C(22) Z C(21) C(26) Y
C(22) H(22) Z C(22) C(23) Y
C(23) H(23) Z C(23) C(24) Y
C(24) H(24) Z C(24) C(25) Y
C(25) H(25) Z C(25) C(24) Y
C(26) H(26) Z C(26) C(25) Y
C(31) C(32) Z C(31) C(36) Y
C(32) H(32) Z C(32) C(31) Y
C(33) H(33) Z C(33) C(34) Y
C(34) H(34) Z C(34) C(33) Y
C(35) H(35) Z C(35) C(36) Y
C(36) H(36) Z C(36) C(35) Y
C(41) C(42) Z C(41) C(46) Y
C(42) H(42) Z C(42) C(43) Y
C(43) H(43) Z C(43) C(44) Y
C(44) H(44) Z C(44) C(43) Y
C(45) H(45) Z C(45) C(46) Y
C(46) H(46) Z C(46) C(45) Y
H(52) C(52) Z H(52) C(53) Y
H(53) C(53) Z H(53) C(54) Y
H(54) C(54) Z H(54) C(53) Y
H(55) C(55) Z H(55) C(56) Y
H(56) C(56) Z H(56) C(55) Y
H(22) C(22) Z H(22) C(23) Y
H(23) C(23) Z H(23) C(24) Y
H(24) C(24) Z H(24) C(25) Y
H(25) C(25) Z H(25) C(24) Y
H(26) C(26) Z H(26) C(25) Y
H(32) C(32) Z H(32) C(31) Y
H(33) C(33) Z H(33) C(34) Y
H(34) C(34) Z H(34) C(33) Y
H(35) C(35) Z H(35) C(36) Y
H(36) C(36) Z H(36) C(35) Y
H(42) C(42) Z H(42) C(43) Y
H(43) C(43) Z H(43) C(44) Y
H(44) C(44) Z H(44) C(43) Y
H(45) C(45) Z H(45) C(46) Y
H(46) C(46) Z H(46) C(45) Y

loop_
_atom_rho_multipole_atom_label
_atom_rho_multipole_coeff_Pv
_atom_rho_multipole_coeff_P00
_atom_rho_multipole_coeff_P11
_atom_rho_multipole_coeff_P1-1
_atom_rho_multipole_coeff_P10
_atom_rho_multipole_coeff_P20
_atom_rho_multipole_coeff_P21
_atom_rho_multipole_coeff_P2-1
_atom_rho_multipole_coeff_P22
_atom_rho_multipole_coeff_P2-2
_atom_rho_multipole_coeff_P30
_atom_rho_multipole_coeff_P31
_atom_rho_multipole_coeff_P3-1
_atom_rho_multipole_coeff_P32
_atom_rho_multipole_coeff_P3-2
_atom_rho_multipole_coeff_P33
_atom_rho_multipole_coeff_P3-3
_atom_rho_multipole_coeff_P40
_atom_rho_multipole_coeff_P41
_atom_rho_multipole_coeff_P4-1
_atom_rho_multipole_coeff_P42
_atom_rho_multipole_coeff_P4-2
_atom_rho_multipole_coeff_P43
_atom_rho_multipole_coeff_P4-3
_atom_rho_multipole_coeff_P44
_atom_rho_multipole_coeff_P4-4
_atom_rho_multipole_kappa
_atom_rho_multipole_kappa_prime0
_atom_rho_multipole_kappa_prime1
_atom_rho_multipole_kappa_prime2
_atom_rho_multipole_kappa_prime3
_atom_rho_multipole_kappa_prime4
Co(1) 6.63(4) 0 -0.39(7) -0.52(6) -0.01(6) 1.30(7) 0.28(8) 0.36(7) 0.68(7) -1.24(6) -0.06(3) 0.09(3) 0.08(3) -0.08(4) -0.03(4) 0.19(4) -0.05(4) -0.48(6) 0.14(5) -0.06(5) 0.19(6) 0.13(6) -0.28(6) -0.41(6) -0.25(6) 0.19(6) 1.092(3) 1.092(3) 1.092(3) 1.092(3) 1.092(3) 1.092(3)
Co(2) 6.61(4) 0 -0.09(7) -0.12(7) 0.00(6) -1.35(8) 1.24(7) -0.91(8) -0.24(9) 0.21(9) -0.05(4) -0.07(4) -0.05(4) 0.03(4) -0.04(4) 0.00(3) -0.01(3) -0.18(7) 0.55(7) -0.29(7) -0.07(7) 0.22(7) -0.03(6) -0.48(6) 0.06(5) 0.33(5) 1.092(3) 1.092(3) 1.092(3) 1.092(3) 1.092(3) 1.092(3)
Co(3) 6.71(4) 0 0.10(6) 0.01(6) 0.26(6) 1.12(8) -0.82(8) 0.07(7) -0.50(7) 1.55(7) -0.04(4) -0.02(4) -0.03(3) -0.02(4) -0.07(4) 0.03(4) -0.05(4) -0.51(6) 0.20(6) -0.18(5) 0.05(6) 0.07(6) -0.34(6) 0.09(6) -0.01(6) 0.02(6) 1.092(3) 1.092(3) 1.092(3) 1.092(3) 1.092(3) 1.092(3)
Co(4) 6.66(4) 0 0.09(6) -0.35(6) -0.17(6) 0.49(8) 0.48(7) -0.91(7) 1.14(6) 1.47(6) 0.07(4) 0.03(3) 0.07(4) 0.03(4) 0.07(4) -0.04(4) 0.05(4) -0.43(6) -0.05(5) 0.19(6) -0.18(6) 0.32(6) -0.41(6) -0.03(6) -0.13(6) -0.08(6) 1.092(3) 1.092(3) 1.092(3) 1.092(3) 1.092(3) 1.092(3)
Co(5) 6.59(4) 0 -0.84(7) 0.18(7) -0.03(6) 0.57(8) 0.12(7) 0.30(8) -1.82(6) 0.27(7) 0.01(4) 0.18(4) -0.04(3) -0.01(4) 0.06(4) -0.14(4) 0.14(4) -0.37(6) 0.27(6) -0.35(5) -0.12(6) -0.19(6) 0.00(6) 0.10(6) -0.19(6) 0.01(6) 1.092(3) 1.092(3) 1.092(3) 1.092(3) 1.092(3) 1.092(3)
Co(6) 6.60(4) 0 0.18(7) -0.39(7) -0.06(8) 0.95(10) -0.43(9) 0.53(9) 1.49(7) 0.68(7) 0.00(5) 0.01(4) 0.12(5) -0.02(4) -0.10(4) -0.02(4) -0.02(4) -0.39(8) 0.07(6) -0.17(8) -0.38(7) 0.45(7) 0.03(7) 0.02(7) -0.37(6) -0.10(6) 1.092(3) 1.092(3) 1.092(3) 1.092(3) 1.092(3) 1.092(3)
P(1) 5.55(11) 0 0.04(5) -0.08(6) 0.00(6) 0.23(6) -0.11(5) -0.23(5) -0.10(4) 0.00(5) 0.27(6) 0.04(4) 0.23(5) -0.03(4) 0.13(5) 0.02(4) -0.16(4) 0.02(5) 0.07(4) -0.07(4) -0.10(5) -0.05(4) -0.13(5) 0.15(4) 0.04(4) 0.09(4) 0.948(8) 0.68(4) 0.68(4) 0.68(4) 0.68(4) 0.68(4)
P(2) 4.55(17) 0 0.11(6) -0.01(6) -0.04(6) -0.04(5) 0.01(5) -0.04(5) 0.04(5) -0.01(5) 0.50(7) -0.15(5) 0.00(4) 0.03(4) -0.01(4) 0.02(4) -0.45(7) 0.08(5) 0.05(4) -0.08(4) -0.02(4) 0.11(4) -0.02(4) 0.29(5) -0.04(4) -0.03(4) 0.998(11) 0.82(3) 0.82(3) 0.82(3) 0.82(3) 0.82(3)
O(1) 5.97(7) 0 0.02(3) -0.10(3) 0.02(3) 0.14(3) 0.02(3) 0.01(3) -0.02(3) -0.06(3) 0.03(2) 0.00(2) 0.04(2) -0.04(2) -0.01(2) -0.06(2) -0.10(2) 0 0 0 0 0 0 0 0 0 0.992(2) 0.992(2) 0.992(2) 0.992(2) 0.992(2) 0.992(2)
O(2) 5.98(6) 0 -0.05(3) 0.01(3) -0.01(3) 0.11(3) -0.02(3) -0.05(3) -0.02(3) 0.00(3) -0.02(2) 0.02(2) 0.00(2) 0.08(2) -0.02(2) 0.02(2) -0.02(2) 0 0 0 0 0 0 0 0 0 0.992(2) 0.992(2) 0.992(2) 0.992(2) 0.992(2) 0.992(2)
O(3) 5.99(7) 0 -0.08(3) 0.06(3) 0.02(4) 0.03(4) -0.01(3) -0.04(3) 0.05(3) 0.00(3) 0.02(2) 0.00(2) 0.00(2) -0.01(2) 0.01(2) 0.03(2) 0.04(2) 0 0 0 0 0 0 0 0 0 0.992(2) 0.992(2) 0.992(2) 0.992(2) 0.992(2) 0.992(2)
O(4) 6.04(7) 0 -0.01(4) -0.18(4) 0.00(4) 0.12(4) 0.00(4) 0.00(4) -0.04(4) -0.01(4) 0.03(3) 0.04(3) 0.11(2) -0.02(3) 0.06(3) 0.21(3) -0.02(3) 0 0 0 0 0 0 0 0 0 0.992(2) 0.992(2) 0.992(2) 0.992(2) 0.992(2) 0.992(2)
O(5) 6.13(7) 0 0.02(3) -0.16(4) 0.11(4) 0.19(4) 0.00(3) 0.09(4) -0.02(4) 0.04(4) 0.03(3) -0.01(2) 0.17(3) 0.02(3) -0.03(3) -0.04(3) 0.01(3) 0 0 0 0 0 0 0 0 0 0.992(2) 0.992(2) 0.992(2) 0.992(2) 0.992(2) 0.992(2)
O(6) 6.11(7) 0 -0.02(4) -0.06(4) 0.09(4) 0.18(4) 0.01(4) -0.10(4) -0.03(4) -0.03(4) 0.03(3) 0.07(2) -0.02(2) -0.02(2) 0.06(2) -0.01(3) 0.00(3) 0 0 0 0 0 0 0 0 0 0.992(2) 0.992(2) 0.992(2) 0.992(2) 0.992(2) 0.992(2)
O(7) 6.00(6) 0 0.04(3) -0.01(3) 0.03(3) 0.09(3) 0.00(3) 0.00(3) 0.06(3) 0.02(3) 0.00(2) -0.03(2) 0.01(2) 0.03(2) -0.03(2) -0.04(2) 0.05(2) 0 0 0 0 0 0 0 0 0 0.992(2) 0.992(2) 0.992(2) 0.992(2) 0.992(2) 0.992(2)
O(8) 5.86(6) 0 -0.07(3) 0.08(3) -0.03(3) 0.05(3) 0.00(3) 0.02(3) -0.06(3) -0.03(3) -0.06(2) 0.005(19) -0.02(2) -0.06(2) -0.03(2) 0.12(2) -0.04(2) 0 0 0 0 0 0 0 0 0 0.992(2) 0.992(2) 0.992(2) 0.992(2) 0.992(2) 0.992(2)
O(9) 6.07(6) 0 -0.05(3) 0.06(3) 0.01(3) 0.14(3) 0.03(3) -0.03(3) 0.02(3) -0.02(3) 0.06(2) 0.06(2) -0.036(19) -0.03(2) -0.01(2) 0.01(2) 0.00(2) 0 0 0 0 0 0 0 0 0 0.992(2) 0.992(2) 0.992(2) 0.992(2) 0.992(2) 0.992(2)
O(10) 6.07(7) 0 -0.03(4) 0.06(3) 0.05(3) 0.15(4) 0.00(3) 0.05(3) 0.00(4) 0.01(4) -0.02(2) 0.01(2) -0.01(2) 0.01(2) 0.00(2) 0.00(2) -0.06(2) 0 0 0 0 0 0 0 0 0 0.992(2) 0.992(2) 0.992(2) 0.992(2) 0.992(2) 0.992(2)
O(11) 6.11(7) 0 0.02(3) 0.00(3) 0.10(4) 0.20(4) 0.00(3) 0.00(3) -0.04(3) -0.01(4) -0.01(2) -0.03(2) -0.04(2) -0.02(2) 0.01(2) -0.02(2) -0.02(2) 0 0 0 0 0 0 0 0 0 0.992(2) 0.992(2) 0.992(2) 0.992(2) 0.992(2) 0.992(2)
O(12) 5.91(8) 0 -0.15(4) -0.01(5) 0.04(4) 0.09(4) 0.02(4) 0.04(4) -0.04(5) 0.03(5) -0.02(3) 0.03(2) 0.04(3) -0.07(3) 0.07(3) 0.19(3) -0.32(3) 0 0 0 0 0 0 0 0 0 0.992(2) 0.992(2) 0.992(2) 0.992(2) 0.992(2) 0.992(2)
O(13) 6.15(7) 0 -0.10(3) -0.11(3) 0.10(3) 0.23(4) -0.05(3) -0.01(3) -0.03(4) -0.05(4) 0.08(2) -0.01(2) 0.03(2) -0.01(2) 0.01(2) 0.02(2) -0.06(2) 0 0 0 0 0 0 0 0 0 0.992(2) 0.992(2) 0.992(2) 0.992(2) 0.992(2) 0.992(2)
O(14) 6.04(7) 0 -0.07(3) 0.05(4) 0.02(4) 0.13(4) 0.00(4) 0.00(4) -0.05(4) -0.03(4) 0.00(3) 0.03(2) -0.09(2) -0.04(2) 0.07(2) 0.04(2) 0.00(2) 0 0 0 0 0 0 0 0 0 0.992(2) 0.992(2) 0.992(2) 0.992(2) 0.992(2) 0.992(2)
O(15) 5.97(6) 0 -0.10(3) 0.03(2) -0.02(3) 0.08(3) 0.00(3) 0.00(3) -0.02(3) 0.01(3) -0.04(2) 0.04(2) -0.003(18) 0.08(2) 0.05(2) -0.06(2) -0.02(2) 0 0 0 0 0 0 0 0 0 0.992(2) 0.992(2) 0.992(2) 0.992(2) 0.992(2) 0.992(2)
O(16) 6.02(6) 0 -0.01(3) 0.06(3) 0.05(3) 0.10(3) -0.07(3) 0.02(3) -0.03(3) 0.03(3) -0.05(2) 0.01(2) -0.056(19) 0.03(2) -0.07(2) 0.06(2) 0.04(2) 0 0 0 0 0 0 0 0 0 0.992(2) 0.992(2) 0.992(2) 0.992(2) 0.992(2) 0.992(2)
C(1) 4.09(7) 0 -0.03(3) 0.01(3) -0.04(5) 0.48(4) -0.01(3) -0.05(3) -0.03(3) 0.00(3) 0.12(4) -0.02(4) -0.02(4) 0.05(3) -0.06(3) -0.01(3) -0.06(3) 0 0 0 0 0 0 0 0 0 0.992(3) 0.837(12) 0.837(12) 0.837(12) 0.837(12) 0.837(12)
C(2) 4.28(6) 0 -0.02(3) 0.04(3) 0.02(4) 0.58(4) 0.02(3) -0.04(3) -0.04(3) 0.03(3) 0.21(4) -0.03(3) 0.04(4) 0.00(3) -0.01(3) 0.02(3) 0.00(3) 0 0 0 0 0 0 0 0 0 0.992(3) 0.837(12) 0.837(12) 0.837(12) 0.837(12) 0.837(12)
C(3) 4.24(7) 0 -0.02(3) -0.05(3) 0.01(5) 0.52(5) 0.02(3) -0.04(3) -0.04(3) -0.03(3) 0.21(5) 0.00(4) -0.01(4) -0.02(3) 0.01(3) -0.02(3) -0.05(3) 0 0 0 0 0 0 0 0 0 0.992(3) 0.837(12) 0.837(12) 0.837(12) 0.837(12) 0.837(12)
C(4) 4.13(7) 0 -0.05(3) -0.09(3) -0.07(5) 0.45(5) 0.04(3) -0.10(3) -0.08(3) -0.07(3) 0.11(5) 0.00(4) 0.01(4) 0.07(3) 0.00(3) -0.08(3) -0.02(3) 0 0 0 0 0 0 0 0 0 0.992(3) 0.837(12) 0.837(12) 0.837(12) 0.837(12) 0.837(12)
C(5) 4.11(7) 0 -0.01(3) -0.08(3) -0.15(5) 0.45(5) -0.03(3) -0.10(3) -0.04(3) -0.04(3) 0.11(5) -0.03(4) 0.01(4) -0.07(3) 0.00(3) 0.01(3) -0.02(3) 0 0 0 0 0 0 0 0 0 0.992(3) 0.837(12) 0.837(12) 0.837(12) 0.837(12) 0.837(12)
C(6) 4.15(7) 0 0.03(3) 0.03(3) -0.06(5) 0.45(5) 0.02(3) 0.03(3) 0.01(3) -0.01(3) 0.13(5) 0.06(4) 0.01(4) -0.01(3) -0.01(3) -0.05(3) -0.02(3) 0 0 0 0 0 0 0 0 0 0.992(3) 0.837(12) 0.837(12) 0.837(12) 0.837(12) 0.837(12)
C(7) 4.18(6) 0 -0.01(3) -0.07(3) 0.02(4) 0.54(4) -0.01(3) -0.02(3) -0.04(3) 0.03(2) 0.12(4) -0.02(4) -0.01(4) -0.01(3) -0.02(3) -0.02(3) 0.01(3) 0 0 0 0 0 0 0 0 0 0.992(3) 0.837(12) 0.837(12) 0.837(12) 0.837(12) 0.837(12)
C(8) 4.26(6) 0 0.05(3) 0.04(3) 0.09(4) 0.63(4) -0.01(3) 0.01(3) 0.03(3) -0.01(2) 0.22(4) 0.04(3) 0.00(4) 0.01(3) 0.04(3) -0.01(3) -0.05(3) 0 0 0 0 0 0 0 0 0 0.992(3) 0.837(12) 0.837(12) 0.837(12) 0.837(12) 0.837(12)
C(9) 4.17(6) 0 0.04(3) 0.04(3) 0.01(4) 0.51(4) 0.04(3) -0.03(3) -0.01(3) -0.06(3) 0.04(4) 0.01(4) 0.03(3) 0.04(3) 0.01(3) -0.05(3) 0.02(3) 0 0 0 0 0 0 0 0 0 0.992(3) 0.837(12) 0.837(12) 0.837(12) 0.837(12) 0.837(12)
C(10) 4.15(6) 0 -0.05(3) 0.05(3) -0.05(5) 0.49(4) 0.03(3) 0.00(3) 0.00(3) 0.02(3) 0.10(4) -0.02(4) -0.04(4) 0.02(3) 0.00(3) -0.01(3) -0.02(3) 0 0 0 0 0 0 0 0 0 0.992(3) 0.837(12) 0.837(12) 0.837(12) 0.837(12) 0.837(12)
C(11) 4.23(6) 0 0.01(3) 0.01(3) -0.08(5) 0.48(4) -0.05(3) 0.02(3) 0.02(3) 0.01(3) 0.12(4) -0.06(4) -0.02(4) 0.02(3) 0.04(3) 0.00(3) 0.01(3) 0 0 0 0 0 0 0 0 0 0.992(3) 0.837(12) 0.837(12) 0.837(12) 0.837(12) 0.837(12)
C(12) 4.20(7) 0 0.06(3) -0.04(3) 0.05(5) 0.48(5) -0.05(3) -0.03(3) 0.01(3) 0.03(3) 0.17(5) -0.03(4) -0.07(4) 0.03(3) 0.01(3) -0.01(3) -0.03(3) 0 0 0 0 0 0 0 0 0 0.992(3) 0.837(12) 0.837(12) 0.837(12) 0.837(12) 0.837(12)
C(13) 4.12(6) 0 0.05(3) -0.02(3) -0.04(5) 0.42(5) 0.01(3) -0.08(3) 0.02(3) 0.01(3) 0.03(5) -0.05(4) 0.08(4) -0.04(3) 0.02(3) 0.01(3) -0.04(3) 0 0 0 0 0 0 0 0 0 0.992(3) 0.837(12) 0.837(12) 0.837(12) 0.837(12) 0.837(12)
C(14) 4.20(7) 0 0.06(3) 0.03(3) -0.01(5) 0.47(5) -0.04(3) 0.00(3) -0.01(3) 0.02(3) 0.08(5) 0.02(4) 0.00(4) 0.04(3) 0.04(3) -0.05(3) -0.01(3) 0 0 0 0 0 0 0 0 0 0.992(3) 0.837(12) 0.837(12) 0.837(12) 0.837(12) 0.837(12)
C(15) 4.22(6) 0 0.02(3) 0.06(3) 0.07(4) 0.49(4) -0.06(3) 0.00(3) -0.17(2) -0.02(3) 0.29(4) -0.05(4) 0.01(3) 0.13(3) 0.00(3) -0.03(3) 0.01(3) 0 0 0 0 0 0 0 0 0 0.992(3) 0.837(12) 0.837(12) 0.837(12) 0.837(12) 0.837(12)
C(16) 4.09(6) 0 0.00(3) -0.04(3) -0.03(4) 0.42(4) -0.01(3) 0.05(3) -0.15(2) 0.00(2) 0.29(4) -0.02(3) -0.04(3) 0.12(3) -0.02(3) 0.02(3) 0.00(3) 0 0 0 0 0 0 0 0 0 0.992(3) 0.837(12) 0.837(12) 0.837(12) 0.837(12) 0.837(12)
C(51) 3.99(9) 0 -0.02(3) 0.12(4) 0.02(4) 0.10(4) 0.02(3) -0.02(4) -0.16(3) 0.04(3) 0.24(4) 0.00(3) 0.00(4) 0.19(3) -0.09(3) 0.03(3) -0.05(3) 0 0 0 0 0 0 0 0 0 0.987(3) 0.875(11) 0.875(11) 0.875(11) 0.875(11) 0.875(11)
C(52) 4.05(9) 0 0.02(3) 0.05(4) 0.01(5) 0.09(4) -0.01(3) -0.03(4) -0.21(3) -0.01(3) 0.40(4) 0.04(3) 0.07(4) 0.19(3) -0.03(3) -0.01(3) -0.01(3) 0 0 0 0 0 0 0 0 0 0.987(3) 0.875(11) 0.875(11) 0.875(11) 0.875(11) 0.875(11)
C(53) 3.94(10) 0 0.04(4) -0.03(6) -0.01(6) 0.07(5) 0.00(3) -0.02(4) -0.17(4) -0.01(4) 0.23(4) -0.01(3) 0.01(5) 0.13(4) -0.10(4) -0.08(4) -0.01(4) 0 0 0 0 0 0 0 0 0 0.987(3) 0.875(11) 0.875(11) 0.875(11) 0.875(11) 0.875(11)
C(54) 3.83(11) 0 -0.02(4) 0.15(7) -0.10(6) 0.08(5) -0.05(3) -0.06(5) -0.19(5) -0.04(5) 0.24(5) 0.06(3) -0.08(5) 0.18(4) -0.05(4) 0.13(5) -0.02(5) 0 0 0 0 0 0 0 0 0 0.987(3) 0.875(11) 0.875(11) 0.875(11) 0.875(11) 0.875(11)
C(55) 4.27(10) 0 0.02(4) -0.04(6) -0.13(6) 0.07(5) -0.08(3) -0.01(5) -0.28(4) 0.03(4) 0.30(5) 0.06(3) -0.03(4) 0.29(4) 0.01(4) -0.06(4) 0.00(4) 0 0 0 0 0 0 0 0 0 0.987(3) 0.875(11) 0.875(11) 0.875(11) 0.875(11) 0.875(11)
C(56) 4.03(9) 0 0.07(3) -0.08(4) -0.08(5) 0.08(4) -0.02(3) 0.10(4) -0.17(3) 0.08(3) 0.23(4) 0.02(3) 0.08(4) 0.20(3) -0.03(3) 0.02(3) 0.06(3) 0 0 0 0 0 0 0 0 0 0.987(3) 0.875(11) 0.875(11) 0.875(11) 0.875(11) 0.875(11)
C(21) 4.03(9) 0 -0.04(3) 0.03(4) -0.03(4) 0.16(4) -0.03(3) -0.05(3) -0.15(3) 0.01(3) 0.24(4) -0.02(3) 0.04(4) 0.14(3) -0.09(3) 0.03(3) 0.08(3) 0 0 0 0 0 0 0 0 0 0.987(3) 0.875(11) 0.875(11) 0.875(11) 0.875(11) 0.875(11)
C(22) 4.03(9) 0 0.03(3) 0.01(4) -0.05(5) 0.05(4) -0.06(3) 0.01(4) -0.23(3) -0.01(3) 0.35(4) 0.06(3) 0.03(4) 0.18(3) 0.03(3) 0.01(3) 0.02(3) 0 0 0 0 0 0 0 0 0 0.987(3) 0.875(11) 0.875(11) 0.875(11) 0.875(11) 0.875(11)
C(23) 3.91(9) 0 0.06(3) 0.09(5) -0.16(5) 0.02(4) 0.03(3) -0.01(4) -0.22(4) 0.02(4) 0.33(4) 0.00(3) -0.01(4) 0.23(4) -0.05(4) -0.04(4) -0.04(4) 0 0 0 0 0 0 0 0 0 0.987(3) 0.875(11) 0.875(11) 0.875(11) 0.875(11) 0.875(11)
C(24) 3.90(9) 0 0.03(3) 0.14(5) -0.02(5) 0.11(4) 0.02(3) 0.01(4) -0.21(4) -0.01(4) 0.24(4) 0.03(3) -0.01(4) 0.16(4) 0.01(4) -0.05(4) -0.06(4) 0 0 0 0 0 0 0 0 0 0.987(3) 0.875(11) 0.875(11) 0.875(11) 0.875(11) 0.875(11)
C(25) 4.13(9) 0 -0.02(3) -0.02(5) -0.02(5) 0.12(4) -0.01(3) 0.03(4) -0.20(4) 0.03(3) 0.32(4) 0.04(3) 0.07(4) 0.18(4) 0.01(3) 0.05(3) 0.00(3) 0 0 0 0 0 0 0 0 0 0.987(3) 0.875(11) 0.875(11) 0.875(11) 0.875(11) 0.875(11)
C(26) 4.05(8) 0 0.02(3) 0.01(4) -0.03(5) 0.23(4) 0.00(3) 0.00(3) -0.19(3) 0.00(3) 0.27(4) -0.01(3) -0.01(4) 0.17(3) -0.02(3) -0.01(3) 0.00(3) 0 0 0 0 0 0 0 0 0 0.987(3) 0.875(11) 0.875(11) 0.875(11) 0.875(11) 0.875(11)
C(31) 3.88(8) 0 0.02(3) 0.01(4) 0.04(4) 0.16(3) -0.05(3) -0.05(3) -0.16(3) -0.01(3) 0.19(4) 0.01(3) 0.00(4) 0.19(3) -0.06(3) -0.01(3) 0.02(3) 0 0 0 0 0 0 0 0 0 0.987(3) 0.875(11) 0.875(11) 0.875(11) 0.875(11) 0.875(11)
C(32) 4.16(9) 0 -0.04(3) -0.02(4) 0.00(5) 0.18(4) -0.04(3) -0.03(4) -0.18(3) 0.01(3) 0.40(4) -0.03(3) 0.00(4) 0.20(3) 0.02(3) 0.01(3) -0.03(3) 0 0 0 0 0 0 0 0 0 0.987(3) 0.875(11) 0.875(11) 0.875(11) 0.875(11) 0.875(11)
C(33) 3.93(9) 0 0.00(3) -0.09(5) -0.06(5) 0.10(4) 0.04(3) -0.02(4) -0.16(4) -0.04(4) 0.29(4) 0.02(3) 0.00(4) 0.10(4) 0.00(4) 0.04(4) 0.10(4) 0 0 0 0 0 0 0 0 0 0.987(3) 0.875(11) 0.875(11) 0.875(11) 0.875(11) 0.875(11)
C(34) 3.89(10) 0 -0.03(3) 0.14(6) -0.09(6) 0.09(5) 0.00(3) -0.06(5) -0.29(4) -0.04(4) 0.25(4) 0.01(3) -0.05(4) 0.22(4) -0.01(4) 0.05(4) -0.11(4) 0 0 0 0 0 0 0 0 0 0.987(3) 0.875(11) 0.875(11) 0.875(11) 0.875(11) 0.875(11)
C(35) 4.01(10) 0 0.01(4) -0.20(6) -0.12(6) 0.09(4) 0.02(3) -0.01(4) -0.22(4) 0.01(4) 0.26(4) 0.12(3) 0.04(4) 0.25(4) 0.06(4) -0.05(4) 0.05(4) 0 0 0 0 0 0 0 0 0 0.987(3) 0.875(11) 0.875(11) 0.875(11) 0.875(11) 0.875(11)
C(36) 4.17(9) 0 -0.01(3) 0.01(5) -0.03(5) 0.10(4) -0.05(3) 0.03(4) -0.24(4) -0.01(3) 0.30(4) -0.07(3) -0.01(4) 0.22(4) -0.01(3) -0.04(4) -0.05(3) 0 0 0 0 0 0 0 0 0 0.987(3) 0.875(11) 0.875(11) 0.875(11) 0.875(11) 0.875(11)
C(41) 4.02(8) 0 -0.01(3) -0.02(4) 0.04(4) 0.13(3) 0.01(3) -0.03(3) -0.14(3) -0.02(3) 0.28(4) 0.05(3) -0.01(4) 0.18(3) -0.01(3) -0.01(3) 0.00(3) 0 0 0 0 0 0 0 0 0 0.987(3) 0.875(11) 0.875(11) 0.875(11) 0.875(11) 0.875(11)
C(42) 4.00(9) 0 -0.03(3) -0.02(4) 0.01(5) 0.12(4) 0.03(3) 0.00(4) -0.16(3) 0.03(3) 0.33(4) -0.07(3) 0.04(4) 0.23(4) -0.01(3) 0.03(3) 0.03(3) 0 0 0 0 0 0 0 0 0 0.987(3) 0.875(11) 0.875(11) 0.875(11) 0.875(11) 0.875(11)
C(43) 3.89(10) 0 0.02(3) -0.15(5) 0.02(5) 0.11(4) 0.00(3) 0.00(4) -0.18(4) 0.01(4) 0.17(4) 0.06(3) 0.10(4) 0.17(4) 0.01(4) 0.00(4) -0.02(4) 0 0 0 0 0 0 0 0 0 0.987(3) 0.875(11) 0.875(11) 0.875(11) 0.875(11) 0.875(11)
C(44) 3.94(9) 0 0.04(3) 0.08(5) -0.12(5) 0.04(4) -0.01(3) -0.05(4) -0.28(4) 0.06(4) 0.32(4) 0.02(3) 0.00(4) 0.22(4) -0.03(4) -0.01(4) -0.02(4) 0 0 0 0 0 0 0 0 0 0.987(3) 0.875(11) 0.875(11) 0.875(11) 0.875(11) 0.875(11)
C(45) 3.97(9) 0 0.00(3) -0.10(4) -0.10(5) 0.09(4) 0.02(3) 0.02(4) -0.19(3) 0.03(3) 0.20(4) -0.03(3) -0.03(4) 0.17(3) 0.07(3) 0.02(3) 0.00(3) 0 0 0 0 0 0 0 0 0 0.987(3) 0.875(11) 0.875(11) 0.875(11) 0.875(11) 0.875(11)
C(46) 4.12(8) 0 -0.01(3) 0.01(4) -0.09(5) 0.11(4) 0.02(3) -0.02(3) -0.24(3) 0.01(3) 0.34(4) -0.08(3) -0.05(4) 0.23(3) -0.03(3) -0.02(3) -0.03(3) 0 0 0 0 0 0 0 0 0 0.987(3) 0.875(11) 0.875(11) 0.875(11) 0.875(11) 0.875(11)
H(52) 0.91(9) 0 0 0 0.18(5) 0 0 0 0 0 0 0 0 0 0 0 0 0 0 0 0 0 0 0 0 0 1.2 1.2 1.2 1.2 1.2 1.2
H(53) 0.97(9) 0 0 0 0.19(5) 0 0 0 0 0 0 0 0 0 0 0 0 0 0 0 0 0 0 0 0 0 1.2 1.2 1.2 1.2 1.2 1.2
H(54) 1.06(9) 0 0 0 0.29(6) 0 0 0 0 0 0 0 0 0 0 0 0 0 0 0 0 0 0 0 0 0 1.2 1.2 1.2 1.2 1.2 1.2
H(55) 0.94(9) 0 0 0 0.15(5) 0 0 0 0 0 0 0 0 0 0 0 0 0 0 0 0 0 0 0 0 0 1.2 1.2 1.2 1.2 1.2 1.2
H(56) 0.97(8) 0 0 0 0.18(4) 0 0 0 0 0 0 0 0 0 0 0 0 0 0 0 0 0 0 0 0 0 1.2 1.2 1.2 1.2 1.2 1.2
H(22) 0.88(8) 0 0 0 0.19(4) 0 0 0 0 0 0 0 0 0 0 0 0 0 0 0 0 0 0 0 0 0 1.2 1.2 1.2 1.2 1.2 1.2
H(23) 0.99(9) 0 0 0 0.28(5) 0 0 0 0 0 0 0 0 0 0 0 0 0 0 0 0 0 0 0 0 0 1.2 1.2 1.2 1.2 1.2 1.2
H(24) 0.92(8) 0 0 0 0.20(5) 0 0 0 0 0 0 0 0 0 0 0 0 0 0 0 0 0 0 0 0 0 1.2 1.2 1.2 1.2 1.2 1.2
H(25) 0.82(7) 0 0 0 0.12(4) 0 0 0 0 0 0 0 0 0 0 0 0 0 0 0 0 0 0 0 0 0 1.2 1.2 1.2 1.2 1.2 1.2
H(26) 0.87(7) 0 0 0 0.17(4) 0 0 0 0 0 0 0 0 0 0 0 0 0 0 0 0 0 0 0 0 0 1.2 1.2 1.2 1.2 1.2 1.2
H(32) 0.72(8) 0 0 0 0.13(4) 0 0 0 0 0 0 0 0 0 0 0 0 0 0 0 0 0 0 0 0 0 1.2 1.2 1.2 1.2 1.2 1.2
H(33) 0.95(8) 0 0 0 0.24(5) 0 0 0 0 0 0 0 0 0 0 0 0 0 0 0 0 0 0 0 0 0 1.2 1.2 1.2 1.2 1.2 1.2
H(34) 1.10(9) 0 0 0 0.23(5) 0 0 0 0 0 0 0 0 0 0 0 0 0 0 0 0 0 0 0 0 0 1.2 1.2 1.2 1.2 1.2 1.2
H(35) 1.04(10) 0 0 0 0.26(6) 0 0 0 0 0 0 0 0 0 0 0 0 0 0 0 0 0 0 0 0 0 1.2 1.2 1.2 1.2 1.2 1.2
H(36) 0.82(8) 0 0 0 0.13(4) 0 0 0 0 0 0 0 0 0 0 0 0 0 0 0 0 0 0 0 0 0 1.2 1.2 1.2 1.2 1.2 1.2
H(42) 0.80(8) 0 0 0 0.15(4) 0 0 0 0 0 0 0 0 0 0 0 0 0 0 0 0 0 0 0 0 0 1.2 1.2 1.2 1.2 1.2 1.2
H(43) 1.06(9) 0 0 0 0.16(5) 0 0 0 0 0 0 0 0 0 0 0 0 0 0 0 0 0 0 0 0 0 1.2 1.2 1.2 1.2 1.2 1.2
H(44) 1.08(9) 0 0 0 0.25(5) 0 0 0 0 0 0 0 0 0 0 0 0 0 0 0 0 0 0 0 0 0 1.2 1.2 1.2 1.2 1.2 1.2
H(45) 0.94(8) 0 0 0 0.20(4) 0 0 0 0 0 0 0 0 0 0 0 0 0 0 0 0 0 0 0 0 0 1.2 1.2 1.2 1.2 1.2 1.2
H(46) 0.89(8) 0 0 0 0.22(4) 0 0 0 0 0 0 0 0 0 0 0 0 0 0 0 0 0 0 0 0 0 1.2 1.2 1.2 1.2 1.2 1.2

loop_
_atom_site_label
_atom_site_type_symbol
_atom_site_fract_x
_atom_site_fract_y
_atom_site_fract_z
_atom_site_U_iso_or_equiv
_atom_site_adp_type
_atom_site_occupancy
_atom_site_symmetry_multiplicity
Co(1) Co -0.02032(16) 0.25664(7) -0.03458(6) 0.016 Uani 1 4
Co(2) Co 0.09057(16) 0.31352(7) 0.08528(7) 0.017 Uani 1 4
Co(3) Co -0.06385(16) 0.37346(7) 0.00240(7) 0.017 Uani 1 4
Co(4) Co 0.01062(16) 0.19731(7) 0.07612(6) 0.016 Uani 1 4
Co(5) Co -0.26892(16) 0.29704(7) -0.02020(7) 0.016 Uani 1 4
Co(6) Co -0.09807(17) 0.27246(9) 0.16435(7) 0.019 Uani 1 4
P(1) P -0.12240(4) 0.284729(17) 0.058156(16) 0.013 Uani 1 4
P(2) P 0.421010(16) 0.461830(7) 0.290606(7) 0.014 Uani 1 4
O(1) O 0.19574(18) 0.32141(7) -0.09917(7) 0.033 Uani 1 4
O(2) O -0.14396(16) 0.18708(7) -0.14409(6) 0.031 Uani 1 4
O(3) O 0.35527(15) 0.26435(8) 0.05697(8) 0.033 Uani 1 4
O(4) O 0.14819(18) 0.38072(12) 0.20717(9) 0.043 Uani 1 4
O(5) O -0.0527(2) 0.44654(9) -0.12064(8) 0.041 Uani 1 4
O(6) O -0.1936(2) 0.46823(7) 0.08566(10) 0.038 Uani 1 4
O(7) O 0.23039(15) 0.14494(7) 0.15888(7) 0.031 Uani 1 4
O(8) O -0.17458(17) 0.08880(7) 0.06529(6) 0.031 Uani 1 4
O(9) O -0.28486(16) 0.34211(6) -0.15818(6) 0.029 Uani 1 4
O(10) O -0.40882(19) 0.17332(7) -0.02003(8) 0.035 Uani 1 4
O(11) O -0.45641(16) 0.38028(7) 0.04806(8) 0.033 Uani 1 4
O(12) O 0.0806(2) 0.22126(13) 0.26986(8) 0.047 Uani 1 4
O(13) O -0.21663(18) 0.38887(7) 0.22096(7) 0.034 Uani 1 4
O(14) O -0.31521(19) 0.17871(7) 0.17200(9) 0.035 Uani 1 4
O(15) O 0.16416(18) 0.15106(7) -0.03127(6) 0.032 Uani 1 4
O(16) O 0.19134(15) 0.43362(6) 0.03501(8) 0.031 Uani 1 4
C(1) C 0.10609(9) 0.29951(4) -0.07380(3) 0.022 Uani 1 4
C(2) C -0.09938(8) 0.21560(4) -0.10034(3) 0.02 Uani 1 4
C(3) C 0.25122(9) 0.28303(4) 0.06893(4) 0.022 Uani 1 4
C(4) C 0.11769(9) 0.35108(5) 0.16175(4) 0.026 Uani 1 4
C(5) C -0.05450(10) 0.41694(4) -0.07370(4) 0.024 Uani 1 4
C(6) C -0.14413(9) 0.43219(4) 0.05241(4) 0.023 Uani 1 4
C(7) C 0.14604(8) 0.16630(4) 0.12608(4) 0.02 Uani 1 4
C(8) C -0.10265(9) 0.13131(4) 0.06952(3) 0.02 Uani 1 4
C(9) C -0.27849(8) 0.32582(3) -0.10466(4) 0.02 Uani 1 4
C(10) C -0.35443(8) 0.22141(4) -0.02101(4) 0.021 Uani 1 4
C(11) C -0.38446(8) 0.34857(4) 0.02012(4) 0.021 Uani 1 4
C(12) C 0.01334(11) 0.24199(5) 0.22862(4) 0.029 Uani 1 4
C(13) C -0.16934(9) 0.34496(4) 0.19790(4) 0.023 Uani 1 4
C(14) C -0.23040(10) 0.21521(4) 0.16944(4) 0.024 Uani 1 4
C(15) C 0.08634(9) 0.18512(3) -0.00698(3) 0.02 Uani 1 4
C(16) C 0.10992(8) 0.39318(3) 0.03846(4) 0.02 Uani 1 4
C(51) C 0.43501(8) 0.37650(3) 0.28166(4) 0.018 Uani 1 4
C(52) C 0.42082(9) 0.33742(4) 0.33675(5) 0.023 Uani 1 4
C(53) C 0.42734(11) 0.27113(4) 0.33054(7) 0.031 Uani 1 4
C(54) C 0.44801(13) 0.24360(5) 0.26961(8) 0.034 Uani 1 4
C(55) C 0.46360(12) 0.28244(5) 0.21502(6) 0.032 Uani 1 4
C(56) C 0.45748(9) 0.34878(4) 0.22071(4) 0.023 Uani 1 4
C(21) C 0.47715(8) 0.50186(3) 0.21922(3) 0.017 Uani 1 4
C(22) C 0.59246(9) 0.53952(4) 0.22405(4) 0.022 Uani 1 4
C(23) C 0.63764(10) 0.57011(5) 0.16860(5) 0.028 Uani 1 4
C(24) C 0.56858(11) 0.56290(5) 0.10864(5) 0.026 Uani 1 4
C(25) C 0.45275(10) 0.52566(4) 0.10383(4) 0.023 Uani 1 4
C(26) C 0.40607(9) 0.49538(4) 0.15909(3) 0.019 Uani 1 4
C(31) C 0.25068(7) 0.48425(3) 0.30263(3) 0.015 Uani 1 4
C(32) C 0.19593(9) 0.53804(4) 0.27132(4) 0.02 Uani 1 4
C(33) C 0.06142(10) 0.55285(5) 0.27865(4) 0.025 Uani 1 4
C(34) C -0.01728(10) 0.51413(5) 0.31684(6) 0.028 Uani 1 4
C(35) C 0.03878(12) 0.46106(5) 0.34891(7) 0.031 Uani 1 4
C(36) C 0.17200(10) 0.44615(4) 0.34201(5) 0.024 Uani 1 4
C(41) C 0.52473(7) 0.48467(3) 0.35996(3) 0.016 Uani 1 4
C(42) C 0.49479(9) 0.53966(4) 0.39559(4) 0.023 Uani 1 4
C(43) C 0.58124(11) 0.55883(5) 0.44703(5) 0.028 Uani 1 4
C(44) C 0.69401(10) 0.52287(5) 0.46369(4) 0.024 Uani 1 4
C(45) C 0.72286(8) 0.46806(4) 0.42828(4) 0.021 Uani 1 4
C(46) C 0.63974(8) 0.44898(4) 0.37591(3) 0.019 Uani 1 4
H(52) H 0.405089 0.358619 0.383991 0.046(8) Uiso 1 4
H(53) H 0.415909 0.240918 0.372803 0.047(8) Uiso 1 4
H(54) H 0.451863 0.192136 0.265084 0.063(9) Uiso 1 4
H(55) H 0.479836 0.26071 0.168081 0.042(8) Uiso 1 4
H(56) H 0.470143 0.37862 0.178284 0.035(6) Uiso 1 4
H(22) H 0.646303 0.544892 0.270447 0.036(7) Uiso 1 4
H(23) H 0.726348 0.599438 0.171756 0.060(9) Uiso 1 4
H(24) H 0.604577 0.586012 0.065504 0.048(8) Uiso 1 4
H(25) H 0.399728 0.520581 0.057183 0.026(6) Uiso 1 4
H(26) H 0.315999 0.467031 0.155747 0.031(6) Uiso 1 4
H(32) H 0.256976 0.568027 0.24154 0.038(9) Uiso 1 4
H(33) H 0.018186 0.594282 0.254444 0.045(8) Uiso 1 4
H(34) H -0.121544 0.525345 0.321818 0.063(9) Uiso 1 4
H(35) H -0.022892 0.431507 0.378817 0.071(11) Uiso 1 4
H(36) H 0.215018 0.405243 0.367255 0.030(7) Uiso 1 4
H(42) H 0.405862 0.566998 0.383451 0.034(7) Uiso 1 4
H(43) H 0.560218 0.60192 0.473918 0.057(9) Uiso 1 4
H(44) H 0.759404 0.537656 0.504051 0.060(9) Uiso 1 4
H(45) H 0.810347 0.440143 0.441643 0.037(7) Uiso 1 4
H(46) H 0.663461 0.406987 0.347847 0.038(7) Uiso 1 4

loop_
_atom_site_aniso_label
_atom_site_aniso_U_11
_atom_site_aniso_U_22
_atom_site_aniso_U_33
_atom_site_aniso_U_23
_atom_site_aniso_U_13
_atom_site_aniso_U_12
Co(1) 0.0135(5) 0.0200(4) 0.0132(4) 0.0086(3) 0.0041(4) -0.0016(4)
Co(2) 0.0133(5) 0.0211(5) 0.0182(5) 0.0060(4) 0.0046(4) 0.0042(4)
Co(3) 0.0207(5) 0.0092(4) 0.0223(4) 0.0003(4) 0.0096(4) -0.0006(4)
Co(4) 0.0132(5) 0.0160(4) 0.0192(4) -0.0097(3) 0.0030(4) 0.0006(4)
Co(5) 0.0134(5) 0.0138(4) 0.0214(4) -0.0018(4) 0.0071(3) -0.0030(4)
Co(6) 0.0187(6) 0.0198(5) 0.0190(4) -0.0035(5) 0.0102(4) 0.0007(5)
P(1) 0.01473(18) 0.01391(16) 0.01070(15) -0.00032(11) -0.00016(11) -0.00045(11)
P(2) 0.01443(7) 0.01339(6) 0.01450(6) 0.00129(4) 0.00087(4) -0.00047(4)
O(1) 0.0353(6) 0.0345(5) 0.0288(5) -0.0008(4) 0.0151(5) -0.0137(5)
O(2) 0.0378(6) 0.0326(5) 0.0222(4) -0.0113(4) -0.0034(4) -0.0047(5)
O(3) 0.0184(5) 0.0383(6) 0.0429(7) -0.0031(5) 0.0043(5) 0.0030(5)
O(4) 0.0316(7) 0.0631(9) 0.0326(6) -0.0247(7) -0.0020(5) -0.0131(7)
O(5) 0.0599(9) 0.0390(7) 0.0236(5) 0.0141(5) -0.0047(6) -0.0150(7)
O(6) 0.0425(8) 0.0273(5) 0.0450(7) -0.0126(5) 0.0109(6) 0.0065(5)
O(7) 0.0276(5) 0.0351(5) 0.0299(5) 0.0043(4) -0.0089(4) 0.0075(5)
O(8) 0.0399(6) 0.0260(5) 0.0274(4) 0.0013(4) -0.0053(4) -0.0139(5)
O(9) 0.0410(6) 0.0298(5) 0.0165(4) 0.0071(3) -0.0039(4) -0.0025(4)
O(10) 0.0416(7) 0.0228(5) 0.0416(6) -0.0011(5) 0.0023(6) -0.0156(5)
O(11) 0.0293(6) 0.0316(5) 0.0389(6) -0.0074(5) 0.0091(5) 0.0065(5)
O(12) 0.0486(9) 0.0689(11) 0.0214(5) 0.0049(6) -0.0107(5) 0.0193(9)
O(13) 0.0383(7) 0.0288(5) 0.0344(6) -0.0104(5) 0.0092(5) 0.0067(5)
O(14) 0.0319(7) 0.0276(5) 0.0467(7) 0.0001(5) 0.0128(6) -0.0046(5)
O(15) 0.0439(6) 0.0307(5) 0.0212(4) -0.0008(4) 0.0076(4) 0.0203(5)
O(16) 0.0262(5) 0.0242(4) 0.0420(6) 0.0055(4) -0.0061(4) -0.0125(4)
C(1) 0.0270(4) 0.0216(3) 0.0167(2) -0.0008(2) 0.0064(2) -0.0071(3)
C(2) 0.0252(3) 0.0206(3) 0.0151(2) -0.0020(2) -0.0001(2) -0.0026(2)
C(3) 0.0170(3) 0.0242(3) 0.0250(3) -0.0016(2) 0.0004(2) 0.0000(2)
C(4) 0.0204(3) 0.0369(4) 0.0205(3) -0.0083(3) -0.0009(2) -0.0041(3)
C(5) 0.0320(4) 0.0206(3) 0.0195(3) 0.0039(2) -0.0031(3) -0.0072(3)
C(6) 0.0242(3) 0.0163(2) 0.0274(3) -0.0029(2) 0.0007(3) 0.0005(2)
C(7) 0.0207(3) 0.0218(3) 0.0184(2) 0.0017(2) -0.0017(2) 0.0029(2)
C(8) 0.0259(3) 0.0178(2) 0.0160(2) 0.00152(19) -0.0024(2) -0.0031(2)
C(9) 0.0249(3) 0.0187(2) 0.0162(2) 0.0030(2) -0.0029(2) -0.0015(2)
C(10) 0.0224(3) 0.0186(3) 0.0209(3) 0.0007(2) -0.0012(2) -0.0051(2)
C(11) 0.0195(3) 0.0207(3) 0.0229(3) -0.0011(2) 0.0006(2) 0.0007(2)
C(12) 0.0306(4) 0.0406(5) 0.0145(3) 0.0013(3) -0.0022(3) 0.0092(4)
C(13) 0.0238(3) 0.0254(3) 0.0187(3) -0.0045(2) 0.0033(2) 0.0022(3)
C(14) 0.0269(4) 0.0229(3) 0.0219(3) 0.0013(2) 0.0061(3) 0.0015(3)
C(15) 0.0264(3) 0.0184(2) 0.0150(2) -0.00104(19) 0.0029(2) 0.0062(2)
C(16) 0.0206(3) 0.0168(2) 0.0236(3) -0.0002(2) -0.0018(2) -0.0052(2)
C(51) 0.0182(3) 0.0141(2) 0.0202(3) 0.0005(2) -0.0012(2) 0.0004(2)
C(52) 0.0256(4) 0.0170(3) 0.0276(3) 0.0063(3) 0.0003(3) 0.0003(2)
C(53) 0.0304(5) 0.0169(3) 0.0440(5) 0.0082(3) -0.0032(4) -0.0014(3)
C(54) 0.0340(5) 0.0152(3) 0.0514(6) -0.0031(4) -0.0114(5) 0.0025(3)
C(55) 0.0353(5) 0.0209(3) 0.0377(5) -0.0093(3) -0.0113(4) 0.0095(3)
C(56) 0.0254(4) 0.0202(3) 0.0228(3) -0.0045(3) -0.0036(3) 0.0068(3)
C(21) 0.0170(3) 0.0161(2) 0.0166(2) 0.00218(18) 0.0023(2) -0.0012(2)
C(22) 0.0181(3) 0.0242(3) 0.0227(3) 0.0054(2) 0.0019(2) -0.0051(2)
C(23) 0.0222(4) 0.0321(4) 0.0287(4) 0.0117(3) 0.0045(3) -0.0051(3)
C(24) 0.0252(4) 0.0283(4) 0.0238(3) 0.0101(3) 0.0078(3) 0.0018(3)
C(25) 0.0277(4) 0.0234(3) 0.0172(3) 0.0044(2) 0.0036(3) 0.0026(3)
C(26) 0.0216(3) 0.0198(3) 0.0162(2) 0.0025(2) 0.0011(2) -0.0016(2)
C(31) 0.0153(3) 0.0153(2) 0.0159(2) 0.00099(18) 0.00163(19) -0.00055(19)
C(32) 0.0197(3) 0.0221(3) 0.0186(2) 0.0046(2) 0.0028(2) 0.0050(2)
C(33) 0.0208(4) 0.0311(4) 0.0224(3) 0.0009(3) 0.0007(3) 0.0085(3)
C(34) 0.0159(4) 0.0306(4) 0.0368(4) -0.0058(3) 0.0042(3) 0.0013(3)
C(35) 0.0225(4) 0.0237(4) 0.0492(6) 0.0016(4) 0.0167(4) -0.0017(3)
C(36) 0.0223(4) 0.0194(3) 0.0322(4) 0.0054(3) 0.0118(3) 0.0007(3)
C(41) 0.0157(3) 0.0163(2) 0.0162(2) -0.00072(19) 0.00049(19) 0.0001(2)
C(42) 0.0214(3) 0.0209(3) 0.0260(3) -0.0064(3) -0.0016(3) 0.0035(3)
C(43) 0.0284(4) 0.0270(4) 0.0297(4) -0.0124(3) -0.0042(3) 0.0027(3)
C(44) 0.0232(4) 0.0282(4) 0.0217(3) -0.0050(3) -0.0030(3) -0.0022(3)
C(45) 0.0179(3) 0.0270(3) 0.0183(3) -0.0009(2) -0.0017(2) 0.0009(3)
C(46) 0.0175(3) 0.0215(3) 0.0171(2) -0.0017(2) -0.0009(2) 0.0028(2)

loop_
_atom_type_symbol
_atom_type_description
_atom_type_scat_dispersion_real
_atom_type_scat_dispersion_imag
_atom_type_scat_source
C C 0.0033 0.0016 'International Tables Vol C Tables 4.2.6.8 and 6.1.1.4'
H H 0 0 'International Tables Vol C Tables 4.2.6.8 and 6.1.1.4'
O O 0.0106 0.006 'International Tables Vol C Tables 4.2.6.8 and 6.1.1.4'
P P 0.1023 0.0942 'International Tables Vol C Tables 4.2.6.8 and 6.1.1.4'
Co Co 0.3494 0.9721 'International Tables Vol C Tables 4.2.6.8 and 6.1.1.4'

loop_
_exptl_crystal_face_index_h
_exptl_crystal_face_index_k
_exptl_crystal_face_index_l
_exptl_crystal_face_perp_dist
0 1 1 0.069
0 -1 -1 0.0788
-5 -5 -2 0.1298
-5 0 4 0.1415
5 1 -2 0.1201
0 -5 3 0.0565
0 5 -3 0.0565
0 2 -5 0.0695
1 2 -5 0.0682
0 -1 5 0.0666

loop_
_geom_angle_atom_site_label_1
_geom_angle_atom_site_label_2
_geom_angle_atom_site_label_3
_geom_angle
_geom_angle_site_symmetry_1
_geom_angle_site_symmetry_2
_geom_angle_site_symmetry_3
_geom_angle_publ_flag
P(1) CO(1) C(1) 127.04(9) 1_555 1_555 1_555 yes
P(1) CO(1) C(2) 124.17(8) 1_555 1_555 1_555 yes
P(1) CO(1) C(15) 102.74(6) 1_555 1_555 1_555 yes
C(1) CO(1) C(2) 102.12(7) 1_555 1_555 1_555 yes
C(1) CO(1) C(15) 97.32(8) 1_555 1_555 1_555 yes
C(2) CO(1) C(15) 94.36(8) 1_555 1_555 1_555 yes
P(1) CO(2) C(3) 135.35(9) 1_555 1_555 1_555 yes
P(1) CO(2) C(4) 116.61(8) 1_555 1_555 1_555 yes
P(1) CO(2) C(16) 102.61(7) 1_555 1_555 1_555 yes
C(3) CO(2) C(4) 102.49(9) 1_555 1_555 1_555 yes
C(3) CO(2) C(16) 96.13(8) 1_555 1_555 1_555 yes
C(4) CO(2) C(16) 92.38(8) 1_555 1_555 1_555 yes
P(1) CO(3) C(5) 150.17(8) 1_555 1_555 1_555 yes
P(1) CO(3) C(6) 98.11(7) 1_555 1_555 1_555 yes
P(1) CO(3) C(16) 103.40(7) 1_555 1_555 1_555 yes
C(5) CO(3) C(6) 100.67(8) 1_555 1_555 1_555 yes
C(5) CO(3) C(16) 98.51(8) 1_555 1_555 1_555 yes
C(6) CO(3) C(16) 93.11(7) 1_555 1_555 1_555 yes
P(1) CO(4) C(7) 143.85(8) 1_555 1_555 1_555 yes
P(1) CO(4) C(8) 103.84(7) 1_555 1_555 1_555 yes
P(1) CO(4) C(15) 102.32(6) 1_555 1_555 1_555 yes
C(7) CO(4) C(8) 103.30(8) 1_555 1_555 1_555 yes
C(7) CO(4) C(15) 98.16(8) 1_555 1_555 1_555 yes
C(8) CO(4) C(15) 95.91(7) 1_555 1_555 1_555 yes
P(1) CO(5) C(9) 138.97(8) 1_555 1_555 1_555 yes
P(1) CO(5) C(10) 102.37(8) 1_555 1_555 1_555 yes
P(1) CO(5) C(11) 99.40(7) 1_555 1_555 1_555 yes
C(9) CO(5) C(10) 105.80(8) 1_555 1_555 1_555 yes
C(9) CO(5) C(11) 102.94(9) 1_555 1_555 1_555 yes
C(10) CO(5) C(11) 102.39(8) 1_555 1_555 1_555 yes
P(1) CO(6) C(12) 143.54(9) 1_555 1_555 1_555 yes
P(1) CO(6) C(13) 104.22(8) 1_555 1_555 1_555 yes
P(1) CO(6) C(14) 94.63(8) 1_555 1_555 1_555 yes
C(12) CO(6) C(13) 105.03(9) 1_555 1_555 1_555 yes
C(12) CO(6) C(14) 99.28(9) 1_555 1_555 1_555 yes
C(13) CO(6) C(14) 103.38(9) 1_555 1_555 1_555 yes
CO(1) P(1) CO(2) 79.78(6) 1_555 1_555 1_555 yes
CO(1) P(1) CO(3) 69.92(5) 1_555 1_555 1_555 yes
CO(1) P(1) CO(4) 69.40(5) 1_555 1_555 1_555 yes
CO(1) P(1) CO(5) 73.99(6) 1_555 1_555 1_555 yes
CO(1) P(1) CO(6) 139.67(6) 1_555 1_555 1_555 yes
CO(2) P(1) CO(3) 69.30(6) 1_555 1_555 1_555 yes
CO(2) P(1) CO(4) 68.52(5) 1_555 1_555 1_555 yes
CO(2) P(1) CO(5) 139.65(6) 1_555 1_555 1_555 yes
CO(2) P(1) CO(6) 73.73(6) 1_555 1_555 1_555 yes
CO(3) P(1) CO(4) 125.08(6) 1_555 1_555 1_555 yes
CO(3) P(1) CO(5) 73.11(6) 1_555 1_555 1_555 yes
CO(3) P(1) CO(6) 124.99(6) 1_555 1_555 1_555 yes
CO(4) P(1) CO(5) 126.49(6) 1_555 1_555 1_555 yes
CO(4) P(1) CO(6) 72.81(6) 1_555 1_555 1_555 yes
CO(5) P(1) CO(6) 143.21(6) 1_555 1_555 1_555 yes
C(51) P(2) C(21) 110.59(3) 1_555 1_555 1_555 yes
C(51) P(2) C(31) 110.52(3) 1_555 1_555 1_555 yes
C(51) P(2) C(41) 107.42(3) 1_555 1_555 1_555 yes
C(21) P(2) C(31) 108.63(3) 1_555 1_555 1_555 yes
C(21) P(2) C(41) 109.28(3) 1_555 1_555 1_555 yes
C(31) P(2) C(41) 110.39(3) 1_555 1_555 1_555 yes
CO(1) C(1) O(1) 172.74(13) 1_555 1_555 1_555 yes
CO(1) C(2) O(2) 175.93(12) 1_555 1_555 1_555 yes
CO(2) C(3) O(3) 178.22(12) 1_555 1_555 1_555 yes
CO(2) C(4) O(4) 170.36(14) 1_555 1_555 1_555 yes
CO(3) C(5) O(5) 176.73(16) 1_555 1_555 1_555 yes
CO(3) C(6) O(6) 177.89(14) 1_555 1_555 1_555 yes
CO(4) C(7) O(7) 177.86(12) 1_555 1_555 1_555 yes
CO(4) C(8) O(8) 179.60(12) 1_555 1_555 1_555 yes
CO(5) C(9) O(9) 178.07(10) 1_555 1_555 1_555 yes
CO(5) C(10) O(10) 178.46(11) 1_555 1_555 1_555 yes
CO(5) C(11) O(11) 177.31(12) 1_555 1_555 1_555 yes
CO(6) C(12) O(12) 177.69(19) 1_555 1_555 1_555 yes
CO(6) C(13) O(13) 177.02(12) 1_555 1_555 1_555 yes
CO(6) C(14) O(14) 179.28(13) 1_555 1_555 1_555 yes
CO(1) C(15) CO(4) 85.51(7) 1_555 1_555 1_555 yes
CO(1) C(15) O(15) 135.98(9) 1_555 1_555 1_555 yes
CO(4) C(15) O(15) 138.50(9) 1_555 1_555 1_555 yes
CO(2) C(16) CO(3) 84.19(7) 1_555 1_555 1_555 yes
CO(2) C(16) O(16) 136.82(10) 1_555 1_555 1_555 yes
CO(3) C(16) O(16) 139.00(10) 1_555 1_555 1_555 yes
P(2) C(51) C(52) 118.97(6) 1_555 1_555 1_555 yes
P(2) C(51) C(56) 121.08(6) 1_555 1_555 1_555 yes
C(52) C(51) C(56) 119.94(7) 1_555 1_555 1_555 yes
C(51) C(52) C(53) 119.92(10) 1_555 1_555 1_555 yes
C(51) C(52) H(52) 120.18 1_555 1_555 1_555 yes
C(53) C(52) H(52) 119.89 1_555 1_555 1_555 yes
C(52) C(53) C(54) 120.03(10) 1_555 1_555 1_555 yes
C(52) C(53) H(53) 120.10 1_555 1_555 1_555 yes
C(54) C(53) H(53) 119.87 1_555 1_555 1_555 yes
C(53) C(54) C(55) 120.04(9) 1_555 1_555 1_555 yes
C(53) C(54) H(54) 119.60 1_555 1_555 1_555 yes
C(55) C(54) H(54) 120.36 1_555 1_555 1_555 yes
C(54) C(55) C(56) 120.38(11) 1_555 1_555 1_555 yes
C(54) C(55) H(55) 119.52 1_555 1_555 1_555 yes
C(56) C(55) H(55) 120.09 1_555 1_555 1_555 yes
C(51) C(56) C(55) 119.67(9) 1_555 1_555 1_555 yes
C(51) C(56) H(56) 120.30 1_555 1_555 1_555 yes
C(55) C(56) H(56) 120.03 1_555 1_555 1_555 yes
P(2) C(21) C(22) 119.29(6) 1_555 1_555 1_555 yes
P(2) C(21) C(26) 120.27(6) 1_555 1_555 1_555 yes
C(22) C(21) C(26) 120.45(7) 1_555 1_555 1_555 yes
C(21) C(22) C(23) 119.61(8) 1_555 1_555 1_555 yes
C(21) C(22) H(22) 120.33 1_555 1_555 1_555 yes
C(23) C(22) H(22) 120.06 1_555 1_555 1_555 yes
C(22) C(23) C(24) 120.07(9) 1_555 1_555 1_555 yes
C(22) C(23) H(23) 120.28 1_555 1_555 1_555 yes
C(24) C(23) H(23) 119.65 1_555 1_555 1_555 yes
C(23) C(24) C(25) 120.39(8) 1_555 1_555 1_555 yes
C(23) C(24) H(24) 120.03 1_555 1_555 1_555 yes
C(25) C(24) H(24) 119.58 1_555 1_555 1_555 yes
C(24) C(25) C(26) 119.98(8) 1_555 1_555 1_555 yes
C(24) C(25) H(25) 119.78 1_555 1_555 1_555 yes
C(26) C(25) H(25) 120.24 1_555 1_555 1_555 yes
C(21) C(26) C(25) 119.49(8) 1_555 1_555 1_555 yes
C(21) C(26) H(26) 120.24 1_555 1_555 1_555 yes
C(25) C(26) H(26) 120.26 1_555 1_555 1_555 yes
P(2) C(31) C(32) 120.43(6) 1_555 1_555 1_555 yes
P(2) C(31) C(36) 119.39(6) 1_555 1_555 1_555 yes
C(32) C(31) C(36) 120.15(8) 1_555 1_555 1_555 yes
C(31) C(32) C(33) 119.57(8) 1_555 1_555 1_555 yes
C(31) C(32) H(32) 120.29 1_555 1_555 1_555 yes
C(33) C(32) H(32) 120.14 1_555 1_555 1_555 yes
C(32) C(33) C(34) 120.13(9) 1_555 1_555 1_555 yes
C(32) C(33) H(33) 120.04 1_555 1_555 1_555 yes
C(34) C(33) H(33) 119.83 1_555 1_555 1_555 yes
C(33) C(34) C(35) 119.95(9) 1_555 1_555 1_555 yes
C(33) C(34) H(34) 119.90 1_555 1_555 1_555 yes
C(35) C(34) H(34) 120.15 1_555 1_555 1_555 yes
C(34) C(35) C(36) 120.26(9) 1_555 1_555 1_555 yes
C(34) C(35) H(35) 119.43 1_555 1_555 1_555 yes
C(36) C(35) H(35) 120.30 1_555 1_555 1_555 yes
C(31) C(36) C(35) 119.91(9) 1_555 1_555 1_555 yes
C(31) C(36) H(36) 120.16 1_555 1_555 1_555 yes
C(35) C(36) H(36) 119.93 1_555 1_555 1_555 yes
P(2) C(41) C(42) 120.10(6) 1_555 1_555 1_555 yes
P(2) C(41) C(46) 119.38(5) 1_555 1_555 1_555 yes
C(42) C(41) C(46) 120.43(7) 1_555 1_555 1_555 yes
C(41) C(42) C(43) 119.25(8) 1_555 1_555 1_555 yes
C(41) C(42) H(42) 120.39 1_555 1_555 1_555 yes
C(43) C(42) H(42) 120.35 1_555 1_555 1_555 yes
C(42) C(43) C(44) 120.41(8) 1_555 1_555 1_555 yes
C(42) C(43) H(43) 119.69 1_555 1_555 1_555 yes
C(44) C(43) H(43) 119.90 1_555 1_555 1_555 yes
C(43) C(44) C(45) 120.05(8) 1_555 1_555 1_555 yes
C(43) C(44) H(44) 119.87 1_555 1_555 1_555 yes
C(45) C(44) H(44) 120.08 1_555 1_555 1_555 yes
C(44) C(45) C(46) 120.44(8) 1_555 1_555 1_555 yes
C(44) C(45) H(45) 119.71 1_555 1_555 1_555 yes
C(46) C(45) H(45) 119.85 1_555 1_555 1_555 yes
C(41) C(46) C(45) 119.40(7) 1_555 1_555 1_555 yes
C(41) C(46) H(46) 120.28 1_555 1_555 1_555 yes
C(45) C(46) H(46) 120.31 1_555 1_555 1_555 yes

loop_
_geom_bond_atom_site_label_1
_geom_bond_atom_site_label_2
_geom_bond_distance
_geom_bond_site_symmetry_1
_geom_bond_site_symmetry_2
_geom_bond_publ_flag
CO(1) P(1) 2.2646(14) 1_555 1_555 yes
CO(1) C(1) 1.7673(16) 1_555 1_555 yes
CO(1) C(2) 1.7571(17) 1_555 1_555 yes
CO(1) C(15) 1.9089(17) 1_555 1_555 yes
CO(2) P(1) 2.2652(16) 1_555 1_555 yes
CO(2) C(3) 1.7742(18) 1_555 1_555 yes
CO(2) C(4) 1.7604(17) 1_555 1_555 yes
CO(2) C(16) 1.9318(17) 1_555 1_555 yes
CO(3) P(1) 2.2636(15) 1_555 1_555 yes
CO(3) C(5) 1.8062(17) 1_555 1_555 yes
CO(3) C(6) 1.8045(17) 1_555 1_555 yes
CO(3) C(16) 1.9094(17) 1_555 1_555 yes
CO(4) P(1) 2.2811(15) 1_555 1_555 yes
CO(4) C(7) 1.7882(17) 1_555 1_555 yes
CO(4) C(8) 1.7866(17) 1_555 1_555 yes
CO(4) C(15) 1.9031(15) 1_555 1_555 yes
CO(5) P(1) 2.1465(16) 1_555 1_555 yes
CO(5) C(9) 1.8269(17) 1_555 1_555 yes
CO(5) C(10) 1.7959(17) 1_555 1_555 yes
CO(5) C(11) 1.8021(17) 1_555 1_555 yes
CO(6) P(1) 2.1900(15) 1_555 1_555 yes
CO(6) C(12) 1.8070(19) 1_555 1_555 yes
CO(6) C(13) 1.8185(19) 1_555 1_555 yes
CO(6) C(14) 1.791(2) 1_555 1_555 yes
P(2) C(51) 1.7966(7) 1_555 1_555 yes
P(2) C(21) 1.7902(7) 1_555 1_555 yes
P(2) C(31) 1.7952(8) 1_555 1_555 yes
P(2) C(41) 1.7903(7) 1_555 1_555 yes
O(1) C(1) 1.1487(14) 1_555 1_555 yes
O(2) C(2) 1.1503(12) 1_555 1_555 yes
O(3) C(3) 1.1478(16) 1_555 1_555 yes
O(4) C(4) 1.1474(15) 1_555 1_555 yes
O(5) C(5) 1.1417(14) 1_555 1_555 yes
O(6) C(6) 1.1397(15) 1_555 1_555 yes
O(7) C(7) 1.1487(13) 1_555 1_555 yes
O(8) C(8) 1.1443(14) 1_555 1_555 yes
O(9) C(9) 1.1451(12) 1_555 1_555 yes
O(10) C(10) 1.1426(13) 1_555 1_555 yes
O(11) C(11) 1.1467(15) 1_555 1_555 yes
O(12) C(12) 1.1440(16) 1_555 1_555 yes
O(13) C(13) 1.1417(14) 1_555 1_555 yes
O(14) C(14) 1.1439(18) 1_555 1_555 yes
O(15) C(15) 1.1785(13) 1_555 1_555 yes
O(16) C(16) 1.1779(13) 1_555 1_555 yes
C(51) C(52) 1.4018(10) 1_555 1_555 yes
C(51) C(56) 1.3993(11) 1_555 1_555 yes
C(52) C(53) 1.3914(12) 1_555 1_555 yes
C(52) H(52) 1.0790 1_555 1_555 yes
C(53) C(54) 1.3941(19) 1_555 1_555 yes
C(53) H(53) 1.0790 1_555 1_555 yes
C(54) C(55) 1.3927(19) 1_555 1_555 yes
C(54) H(54) 1.0790 1_555 1_555 yes
C(55) C(56) 1.3913(12) 1_555 1_555 yes
C(55) H(55) 1.0790 1_555 1_555 yes
C(56) H(56) 1.0790 1_555 1_555 yes
C(21) C(22) 1.3977(10) 1_555 1_555 yes
C(21) C(26) 1.4036(10) 1_555 1_555 yes
C(22) C(23) 1.3913(11) 1_555 1_555 yes
C(22) H(22) 1.0790 1_555 1_555 yes
C(23) C(24) 1.3925(14) 1_555 1_555 yes
C(23) H(23) 1.0790 1_555 1_555 yes
C(24) C(25) 1.3971(14) 1_555 1_555 yes
C(24) H(24) 1.0790 1_555 1_555 yes
C(25) C(26) 1.3904(10) 1_555 1_555 yes
C(25) H(25) 1.0790 1_555 1_555 yes
C(26) H(26) 1.0790 1_555 1_555 yes
C(31) C(32) 1.3946(9) 1_555 1_555 yes
C(31) C(36) 1.3961(10) 1_555 1_555 yes
C(32) C(33) 1.3961(12) 1_555 1_555 yes
C(32) H(32) 1.0790 1_555 1_555 yes
C(33) C(34) 1.3894(15) 1_555 1_555 yes
C(33) H(33) 1.0790 1_555 1_555 yes
C(34) C(35) 1.3944(16) 1_555 1_555 yes
C(34) H(34) 1.0790 1_555 1_555 yes
C(35) C(36) 1.3828(14) 1_555 1_555 yes
C(35) H(35) 1.0790 1_555 1_555 yes
C(36) H(36) 1.0790 1_555 1_555 yes
C(41) C(42) 1.3980(10) 1_555 1_555 yes
C(41) C(46) 1.4001(10) 1_555 1_555 yes
C(42) C(43) 1.3952(12) 1_555 1_555 yes
C(42) H(42) 1.0790 1_555 1_555 yes
C(43) C(44) 1.3879(14) 1_555 1_555 yes
C(43) H(43) 1.0790 1_555 1_555 yes
C(44) C(45) 1.3900(12) 1_555 1_555 yes
C(44) H(44) 1.0790 1_555 1_555 yes
C(45) C(46) 1.3893(10) 1_555 1_555 yes
C(45) H(45) 1.0790 1_555 1_555 yes
C(46) H(46) 1.0790 1_555 1_555 yes

loop_
_atom_site_anharm_gc_c_label
_atom_site_anharm_gc_c_111
_atom_site_anharm_gc_c_222
_atom_site_anharm_gc_c_333
_atom_site_anharm_gc_c_112
_atom_site_anharm_gc_c_122
_atom_site_anharm_gc_c_113
_atom_site_anharm_gc_c_133
_atom_site_anharm_gc_c_223
_atom_site_anharm_gc_c_233
_atom_site_anharm_gc_c_123
Co(1) 0.00002(7) -0.000081(11) -0.000041(7) -0.000027(18) 0.000014(12) -0.000067(15) 0.000002(8) -0.000057(6) -0.000047(5) 0.000003(7)
Co(2) 0.00000(7) -0.000032(10) 0.000018(8) -0.00001(2) -0.000014(11) 0.000017(18) 0.000001(9) -0.000002(6) -0.000004(5) -0.000003(7)
Co(3) 0.00003(10) -0.000023(6) -0.000021(11) -0.00009(2) 0.000010(7) -0.00004(3) -0.000023(14) -0.000003(3) -0.000021(5) -0.000018(7)
Co(4) 0.00007(7) -0.000035(8) 0.000044(10) -0.000044(16) 0.000010(9) 0.000014(15) 0.000011(10) 0.000031(5) -0.000034(6) -0.000012(7)
Co(5) 0.00048(8) -0.000029(7) 0.000110(11) -0.000084(19) 0.000042(8) 0.00021(2) 0.000154(13) 0.000026(4) -0.000033(6) -0.000043(7)
Co(6) -0.00014(9) -0.000011(9) 0.000074(11) -0.00002(2) 0.000033(9) 0.00009(3) 0.000059(14) 0.000017(4) -0.000008(6) -0.000003(8)
P(1) 0.00001(4) -0.000005(4) 0.000001(3) 0.000003(9) -0.000002(4) -0.000018(9) -0.000001(4) -0.0000009(19) -0.0000025(19) 0.000007(3)

loop_
_atom_site_anharm_gc_d_label
_atom_site_anharm_gc_d_1111
_atom_site_anharm_gc_d_2222
_atom_site_anharm_gc_d_3333
_atom_site_anharm_gc_d_1112
_atom_site_anharm_gc_d_1222
_atom_site_anharm_gc_d_1113
_atom_site_anharm_gc_d_1333
_atom_site_anharm_gc_d_2223
_atom_site_anharm_gc_d_2333
_atom_site_anharm_gc_d_1122
_atom_site_anharm_gc_d_1133
_atom_site_anharm_gc_d_2233
_atom_site_anharm_gc_d_1123
_atom_site_anharm_gc_d_1223
_atom_site_anharm_gc_d_1233
Co(1) -0.00024(3) 0.000031(2) 0.0000089(18) -0.000026(9) -0.000008(3) 0.000000(8) 0.000011(2) 0.0000249(12) 0.0000190(10) 0.000018(3) -0.000006(3) 0.0000162(9) 0.000014(2) 0.0000022(14) 0.0000033(12)
Co(2) -0.00007(4) 0.000017(3) 0.000005(2) 0.000077(11) 0.000034(3) 0.000062(10) 0.000031(2) 0.0000192(14) 0.0000146(13) 0.000039(4) 0.000022(4) 0.0000138(11) 0.000035(3) 0.0000214(16) 0.0000198(15)
Co(3) 0.00023(5) -0.0000091(14) 0.000031(3) 0.000046(12) 0.0000028(17) 0.000235(13) 0.000072(3) 0.0000003(8) -0.0000003(14) 0.000008(3) 0.000091(5) 0.0000034(7) 0.000009(3) 0.0000095(11) 0.0000047(17)
Co(4) -0.00021(3) 0.0000066(19) 0.000040(2) -0.000014(8) 0.000001(2) 0.000030(8) 0.000019(3) -0.0000233(11) -0.0000321(14) 0.000002(3) 0.000004(3) 0.0000211(10) -0.000020(2) 0.0000061(14) -0.0000080(15)
Co(5) -0.00008(4) -0.0000037(16) 0.000039(3) -0.000027(9) -0.0000021(19) 0.000121(9) 0.000058(3) -0.0000061(9) -0.0000092(14) 0.000008(3) 0.000047(4) 0.0000071(8) -0.000012(3) 0.0000134(11) -0.0000093(15)
Co(6) -0.00009(5) -0.000008(2) 0.000043(3) -0.000045(12) -0.000006(2) 0.000123(12) 0.000065(3) -0.0000027(11) -0.0000105(16) 0.000003(4) 0.000070(5) 0.0000073(9) -0.000021(3) 0.0000129(14) -0.0000116(19)
P(1) 0.00017(3) 0.0000027(11) 0.0000007(10) -0.000001(5) 0.0000016(11) -0.000019(5) 0.0000015(10) 0.0000000(5) 0.0000000(5) -0.0000038(19) 0.0000057(18) 0.0000005(4) 0.0000021(12) -0.0000018(6) 0.0000009(6)
